data_2204172
loop_
_publ_author_name
'Shi, Xue-Fang'
'Liu, Hui-Min'
'Zhang, Wen-Qin'

_publ_section_title
;
 Bis[<i>trans</i>-2-(2-phenylethenyl)pyrazin-4-ium] tetrachlorozincate
;
_journal_issue 9
_journal_name_full 'Acta Crystallographica Section E'
_journal_page_first m1208
_journal_page_last m1209
_journal_paper_doi 10.1107/S1600536804018628
_journal_volume 60
_journal_year 2004
_chemical_formula_iupac '(C12 H11 N2)2 [Zn Cl4]'
_chemical_formula_moiety '2C12 H11 N2 +, Cl4 Zn 2-'
_chemical_formula_sum 'C24 H22 Cl4 N4 Zn'
_chemical_formula_weight 573.63
_chemical_melting_point 455
_chemical_name_systematic
;
Bis[trans-2-(2-phenylethenyl)pyrazin-4-ium)] tetrachlorozincate
;
_space_group_IT_number 15
_symmetry_cell_setting monoclinic
_symmetry_space_group_name_Hall '-C 2yc'
_symmetry_space_group_name_H-M 'C 1 2/c 1'
_atom_sites_solution_hydrogens geom
_atom_sites_solution_primary direct
_atom_sites_solution_secondary difmap
_cell_angle_alpha 90.00
_cell_angle_beta 97.660(5)
_cell_angle_gamma 90.00
_cell_formula_units_Z 4
_cell_length_a 10.806(4)
_cell_length_b 11.777(4)
_cell_length_c 19.944(7)
_cell_measurement_reflns_used 739
_cell_measurement_temperature 293(2)
_cell_measurement_theta_max 24.50
_cell_measurement_theta_min 2.57
_cell_volume 2515.5(15)
_computing_cell_refinement SMART
_computing_data_collection 'SMART (Bruker, 1997)'
_computing_data_reduction 'SAINT (Bruker, 1997)'
_computing_molecular_graphics 'SHELXTL (Bruker, 1997)'
_computing_publication_material SHELXTL
_computing_structure_refinement 'SHELXL97 (Sheldrick, 1997)'
_computing_structure_solution 'SHELXS97 (Sheldrick, 1997)'
_diffrn_ambient_temperature 293(2)
_diffrn_measured_fraction_theta_full 0.997
_diffrn_measured_fraction_theta_max 0.997
_diffrn_measurement_device_type 'Bruker SMART CCD area-detector'
_diffrn_measurement_method '\f and \w'
_diffrn_radiation_monochromator graphite
_diffrn_radiation_source 'fine-focus sealed tube'
_diffrn_radiation_type MoK\a
_diffrn_radiation_wavelength 0.71073
_diffrn_reflns_av_R_equivalents 0.0379
_diffrn_reflns_av_sigmaI/netI 0.0495
_diffrn_reflns_limit_h_max 12
_diffrn_reflns_limit_h_min -13
_diffrn_reflns_limit_k_max 14
_diffrn_reflns_limit_k_min -8
_diffrn_reflns_limit_l_max 21
_diffrn_reflns_limit_l_min -24
_diffrn_reflns_number 7101
_diffrn_reflns_theta_full 26.44
_diffrn_reflns_theta_max 26.44
_diffrn_reflns_theta_min 2.57
_diffrn_standards_decay_% 0
_diffrn_standards_number 0
_exptl_absorpt_coefficient_mu 1.422
_exptl_absorpt_correction_T_max 0.797
_exptl_absorpt_correction_T_min 0.755
_exptl_absorpt_correction_type multi-scan
_exptl_absorpt_process_details '(SADABS; Sheldrick, 1996)'
_exptl_crystal_colour yellow
_exptl_crystal_density_diffrn 1.515
_exptl_crystal_density_meas ?
_exptl_crystal_density_method 'not measured'
_exptl_crystal_description block
_exptl_crystal_F_000 1168
_exptl_crystal_size_max 0.20
_exptl_crystal_size_mid 0.18
_exptl_crystal_size_min 0.16
_refine_diff_density_max 0.299
_refine_diff_density_min -0.218
_refine_ls_extinction_method none
_refine_ls_goodness_of_fit_ref 1.022
_refine_ls_hydrogen_treatment constr
_refine_ls_matrix_type full
_refine_ls_number_parameters 150
_refine_ls_number_reflns 2576
_refine_ls_number_restraints 0
_refine_ls_restrained_S_all 1.022
_refine_ls_R_factor_all 0.0653
_refine_ls_R_factor_gt 0.0366
_refine_ls_shift/su_max 0.001
_refine_ls_shift/su_mean 0.000
_refine_ls_structure_factor_coef Fsqd
_refine_ls_weighting_details 'calc w = 1/[\s^2^(Fo^2^)+(0.03P)^2^+0.5088P] where P = (Fo^2^+2Fc^2^)/3'
_refine_ls_weighting_scheme calc
_refine_ls_wR_factor_gt 0.0670
_refine_ls_wR_factor_ref 0.0736
_reflns_number_gt 1850
_reflns_number_total 2576
_reflns_threshold_expression I>2\s(I)
_cod_data_source_file hb6071.cif
_cod_data_source_block I
_cod_depositor_comments
;
The following automatic conversions were performed:
'_symmetry_cell_setting' value 'Monoclinic' changed to 'monoclinic'
according to '/home/saulius/struct/CIF-dictionaries/cif_core.dic'
dictionary named 'cif_core.dic' version 2.4.1 from 2010-06-29.

Automatic conversion script
Id: cif_fix_enum 1527 2010-12-29 10:47:43Z saulius 

The following automatic conversions were performed:

'_symmetry_cell_setting' value 'Monoclinic' changed to 'monoclinic'
according to /home/saulius/struct/CIF-dictionaries/cif_core.dic
dictionary named 'cif_core.dic' version 2.4.1 from 2010-06-29.

Automatic conversion script
Id: cif_fix_values 1715 2011-07-08 13:25:40Z adriana 

The following automatic conversions were performed:

'_exptl_crystal_density_meas' value 'none' was changed to '?' - the
value is perceived as not measured.

Automatic conversion script
Id: cif_fix_values 3008 2015-01-20 13:52:24Z robertas 
;
_cod_original_sg_symbol_H-M 'C 2/c'
_cod_database_code 2204172
_cod_database_fobs_code 2204172

loop_
_symmetry_equiv_pos_as_xyz
'x, y, z'
'-x, y, -z+1/2'
'x+1/2, y+1/2, z'
'-x+1/2, y+1/2, -z+1/2'
'-x, -y, -z'
'x, -y, z-1/2'
'-x+1/2, -y+1/2, -z'
'x+1/2, -y+1/2, z-1/2'

loop_
_atom_site_label
_atom_site_fract_x
_atom_site_fract_y
_atom_site_fract_z
_atom_site_U_iso_or_equiv
_atom_site_adp_type
_atom_site_calc_flag
_atom_site_refinement_flags
_atom_site_occupancy
_atom_site_type_symbol
Zn1 0.0000 0.82302(4) 0.2500 0.04068(14) Uani d S 1 Zn
Cl1 0.14667(7) 0.94370(6) 0.30382(3) 0.0569(2) Uani d . 1 Cl
Cl2 0.08350(7) 0.71288(6) 0.17641(3) 0.0572(2) Uani d . 1 Cl
N1 0.22587(19) 1.1181(2) 0.04054(11) 0.0518(6) Uani d . 1 N
N2 0.1891(2) 1.0630(2) 0.16753(11) 0.0530(6) Uani d . 1 N
H2 0.1778 1.0451 0.2081 0.064 Uiso calc R 1 H
C1 0.1816(2) 1.0153(2) 0.05363(12) 0.0423(6) Uani d . 1 C
C2 0.1638(2) 0.9871(2) 0.11938(13) 0.0499(7) Uani d . 1 C
H2A 0.1345 0.9155 0.1291 0.060 Uiso calc R 1 H
C3 0.2312(2) 1.1660(3) 0.15625(14) 0.0542(7) Uani d . 1 C
H3 0.2476 1.2189 0.1909 0.065 Uiso calc R 1 H
C4 0.2494(2) 1.1909(2) 0.09089(14) 0.0552(7) Uani d . 1 C
H4 0.2797 1.2623 0.0818 0.066 Uiso calc R 1 H
C5 0.1550(2) 0.9366(2) -0.00231(13) 0.0478(7) Uani d . 1 C
H5 0.1760 0.9593 -0.0440 0.057 Uiso calc R 1 H
C6 0.1034(2) 0.8354(2) 0.00086(13) 0.0474(7) Uani d . 1 C
H6 0.0828 0.8144 0.0429 0.057 Uiso calc R 1 H
C7 0.0748(2) 0.7525(2) -0.05325(12) 0.0431(6) Uani d . 1 C
C8 0.0067(3) 0.6565(2) -0.04155(14) 0.0548(7) Uani d . 1 C
H8 -0.0195 0.6465 0.0006 0.066 Uiso calc R 1 H
C9 -0.0231(3) 0.5762(2) -0.09046(15) 0.0608(8) Uani d . 1 C
H9 -0.0698 0.5129 -0.0816 0.073 Uiso calc R 1 H
C10 0.0160(3) 0.5891(3) -0.15273(15) 0.0636(8) Uani d . 1 C
H10 -0.0040 0.5347 -0.1862 0.076 Uiso calc R 1 H
C11 0.0846(3) 0.6827(3) -0.16507(14) 0.0658(8) Uani d . 1 C
H11 0.1116 0.6913 -0.2071 0.079 Uiso calc R 1 H
C12 0.1141(2) 0.7637(2) -0.11631(14) 0.0530(7) Uani d . 1 C
H12 0.1608 0.8268 -0.1256 0.064 Uiso calc R 1 H

loop_
_atom_site_aniso_label
_atom_site_aniso_U_11
_atom_site_aniso_U_22
_atom_site_aniso_U_33
_atom_site_aniso_U_12
_atom_site_aniso_U_13
_atom_site_aniso_U_23
Zn1 0.0487(3) 0.0353(2) 0.0389(2) 0.000 0.00868(18) 0.000
Cl1 0.0723(5) 0.0482(4) 0.0469(4) -0.0132(3) -0.0039(3) -0.0035(3)
Cl2 0.0744(5) 0.0456(4) 0.0570(4) -0.0035(3) 0.0285(4) -0.0111(3)
N1 0.0563(14) 0.0499(15) 0.0486(14) -0.0098(11) 0.0047(11) 0.0056(12)
N2 0.0623(15) 0.0555(15) 0.0411(13) -0.0042(12) 0.0070(10) 0.0038(12)
C1 0.0367(14) 0.0455(16) 0.0439(15) 0.0017(12) 0.0030(11) 0.0079(13)
C2 0.0595(17) 0.0422(16) 0.0477(16) -0.0063(13) 0.0060(13) 0.0030(14)
C3 0.0553(17) 0.0502(18) 0.0562(18) -0.0096(14) 0.0040(13) -0.0065(15)
C4 0.0580(17) 0.0472(17) 0.0599(19) -0.0151(14) 0.0054(14) 0.0045(15)
C5 0.0503(16) 0.0512(18) 0.0426(16) 0.0007(14) 0.0089(12) 0.0075(14)
C6 0.0463(15) 0.0542(18) 0.0426(15) 0.0014(14) 0.0090(12) 0.0059(14)
C7 0.0398(14) 0.0460(16) 0.0430(15) 0.0031(12) 0.0029(11) 0.0037(13)
C8 0.0580(17) 0.0545(19) 0.0531(17) -0.0044(15) 0.0116(13) 0.0095(15)
C9 0.0630(19) 0.0477(18) 0.071(2) -0.0114(15) 0.0056(16) 0.0055(17)
C10 0.070(2) 0.0562(19) 0.062(2) -0.0056(16) 0.0001(16) -0.0069(16)
C11 0.081(2) 0.071(2) 0.0469(18) -0.0131(18) 0.0150(15) -0.0055(17)
C12 0.0548(17) 0.0511(17) 0.0541(18) -0.0099(14) 0.0109(14) 0.0029(15)

loop_
_atom_type_symbol
_atom_type_description
_atom_type_scat_dispersion_real
_atom_type_scat_dispersion_imag
_atom_type_scat_source
C C 0.0033 0.0016 'International Tables Vol C Tables 4.2.6.8 and 6.1.1.4'
H H 0.0000 0.0000 'International Tables Vol C Tables 4.2.6.8 and 6.1.1.4'
N N 0.0061 0.0033 'International Tables Vol C Tables 4.2.6.8 and 6.1.1.4'
Cl Cl 0.1484 0.1585 'International Tables Vol C Tables 4.2.6.8 and 6.1.1.4'
Zn Zn 0.2839 1.4301 'International Tables Vol C Tables 4.2.6.8 and 6.1.1.4'

loop_
_geom_angle_atom_site_label_1
_geom_angle_atom_site_label_2
_geom_angle_atom_site_label_3
_geom_angle_site_symmetry_1
_geom_angle_site_symmetry_3
_geom_angle
Cl2 Zn1 Cl2 . 2 109.12(5)
Cl2 Zn1 Cl1 . 2 111.55(3)
Cl2 Zn1 Cl1 2 2 110.70(3)
Cl2 Zn1 Cl1 . . 110.70(3)
Cl2 Zn1 Cl1 2 . 111.55(3)
Cl1 Zn1 Cl1 2 . 103.15(5)
C4 N1 C1 . . 118.5(2)
C2 N2 C3 . . 122.8(2)
C2 N2 H2 . . 118.6
C3 N2 H2 . . 118.6
N1 C1 C2 . . 119.9(2)
N1 C1 C5 . . 117.9(2)
C2 C1 C5 . . 122.3(2)
N2 C2 C1 . . 119.0(3)
N2 C2 H2A . . 120.5
C1 C2 H2A . . 120.5
N2 C3 C4 . . 116.8(3)
N2 C3 H3 . . 121.6
C4 C3 H3 . . 121.6
N1 C4 C3 . . 123.1(3)
N1 C4 H4 . . 118.5
C3 C4 H4 . . 118.5
C6 C5 C1 . . 125.6(2)
C6 C5 H5 . . 117.2
C1 C5 H5 . . 117.2
C5 C6 C7 . . 128.2(3)
C5 C6 H6 . . 115.9
C7 C6 H6 . . 115.9
C12 C7 C8 . . 117.6(3)
C12 C7 C6 . . 123.2(2)
C8 C7 C6 . . 119.1(2)
C9 C8 C7 . . 121.6(3)
C9 C8 H8 . . 119.2
C7 C8 H8 . . 119.2
C8 C9 C10 . . 119.9(3)
C8 C9 H9 . . 120.1
C10 C9 H9 . . 120.1
C11 C10 C9 . . 119.4(3)
C11 C10 H10 . . 120.3
C9 C10 H10 . . 120.3
C10 C11 C12 . . 120.9(3)
C10 C11 H11 . . 119.5
C12 C11 H11 . . 119.5
C11 C12 C7 . . 120.5(3)
C11 C12 H12 . . 119.7
C7 C12 H12 . . 119.7

loop_
_geom_bond_atom_site_label_1
_geom_bond_atom_site_label_2
_geom_bond_site_symmetry_2
_geom_bond_distance
_geom_bond_publ_flag
Zn1 Cl2 . 2.2368(8) yes
Zn1 Cl2 2 2.2369(8) ?
Zn1 Cl1 2 2.2871(9) ?
Zn1 Cl1 . 2.2871(9) yes
N1 C4 . 1.319(3) ?
N1 C1 . 1.340(3) ?
N2 C2 . 1.314(3) ?
N2 C3 . 1.325(3) ?
N2 H2 . 0.8600 ?
C1 C2 . 1.391(3) ?
C1 C5 . 1.450(4) ?
C2 H2A . 0.9300 ?
C3 C4 . 1.376(4) ?
C3 H3 . 0.9300 ?
C4 H4 . 0.9300 ?
C5 C6 . 1.320(3) ?
C5 H5 . 0.9300 ?
C6 C7 . 1.458(4) ?
C6 H6 . 0.9300 ?
C7 C12 . 1.386(3) ?
C7 C8 . 1.386(3) ?
C8 C9 . 1.366(4) ?
C8 H8 . 0.9300 ?
C9 C10 . 1.372(4) ?
C9 H9 . 0.9300 ?
C10 C11 . 1.369(4) ?
C10 H10 . 0.9300 ?
C11 C12 . 1.369(4) ?
C11 H11 . 0.9300 ?
C12 H12 . 0.9300 ?

loop_
_geom_hbond_atom_site_label_D
_geom_hbond_atom_site_label_H
_geom_hbond_atom_site_label_A
_geom_hbond_distance_DH
_geom_hbond_distance_HA
_geom_hbond_distance_DA
_geom_hbond_angle_DHA
_geom_hbond_publ_flag
N2 H2 Cl1 0.86 2.31 3.147(2) 163 y
C2 H2A Cl2 0.93 2.65 3.569(2) 169 y

loop_
_geom_torsion_atom_site_label_1
_geom_torsion_atom_site_label_2
_geom_torsion_atom_site_label_3
_geom_torsion_atom_site_label_4
_geom_torsion
C4 N1 C1 C2 -1.2(4)
C4 N1 C1 C5 179.4(2)
C3 N2 C2 C1 -0.1(4)
N1 C1 C2 N2 1.1(4)
C5 C1 C2 N2 -179.5(2)
C2 N2 C3 C4 -0.8(4)
C1 N1 C4 C3 0.3(4)
N2 C3 C4 N1 0.6(4)
N1 C1 C5 C6 -175.2(2)
C2 C1 C5 C6 5.4(4)
C1 C5 C6 C7 -179.7(2)
C5 C6 C7 C12 8.7(4)
C5 C6 C7 C8 -172.2(3)
C12 C7 C8 C9 -1.1(4)
C6 C7 C8 C9 179.8(3)
C7 C8 C9 C10 0.7(4)
C8 C9 C10 C11 0.0(4)
C9 C10 C11 C12 -0.4(5)
C10 C11 C12 C7 0.0(5)
C8 C7 C12 C11 0.7(4)
C6 C7 C12 C11 179.8(3)
